data_7129815
loop_
_publ_author_name
'Shlian, Daniel G.'
'Amemiya, Erika'
'Parkin, Gerard'

_publ_section_title
;
 Synthesis of bis(2-pyridylthio)methyl zinc hydride and catalytic
 hydrosilylation and hydroboration of CO2
;
_journal_name_full 'Chemical Communications'
_journal_paper_doi 10.1039/D1CC06963B
_journal_year 2022
_chemical_formula_sum 'C11 H9 Br N2 S2 Zn'
_chemical_formula_weight 378.60
_space_group_crystal_system orthorhombic
_space_group_IT_number 61
_space_group_name_Hall '-P 2ac 2ab'
_space_group_name_H-M_alt 'P b c a'
_atom_sites_solution_hydrogens mixed
_audit_creation_method SHELXL-2014/7
_audit_update_record
;
2021-12-07 deposited with the CCDC.	2022-02-04 downloaded from the CCDC.
;
_cell_angle_alpha 90
_cell_angle_beta 90
_cell_angle_gamma 90
_cell_formula_units_Z 8
_cell_length_a 7.7673(14)
_cell_length_b 17.231(3)
_cell_length_c 19.818(4)
_cell_measurement_reflns_used 9975
_cell_measurement_temperature 230(2)
_cell_measurement_theta_max 28.23
_cell_measurement_theta_min 2.36
_cell_volume 2652.4(9)
_computing_cell_refinement 'Bruker SAINT'
_computing_data_collection 'Bruker APEX2'
_computing_data_reduction 'Bruker SAINT'
_computing_molecular_graphics 'Bruker SHELXTL'
_computing_publication_material 'Bruker SHELXTL'
_computing_structure_refinement 'SHELXL-2014/7 (Sheldrick, 2014)'
_computing_structure_solution 'SHELXS-97 (Sheldrick 2008)'
_diffrn_ambient_temperature 230(2)
_diffrn_measured_fraction_theta_full 1.000
_diffrn_measured_fraction_theta_max 0.998
_diffrn_measurement_device_type 'Bruker APEX-II CCD'
_diffrn_measurement_method '\f and \w scans'
_diffrn_radiation_type MoK\a
_diffrn_radiation_wavelength 0.71073
_diffrn_reflns_av_R_equivalents 0.0880
_diffrn_reflns_av_unetI/netI 0.0452
_diffrn_reflns_Laue_measured_fraction_full 1.000
_diffrn_reflns_Laue_measured_fraction_max 0.998
_diffrn_reflns_limit_h_max 10
_diffrn_reflns_limit_h_min -10
_diffrn_reflns_limit_k_max 23
_diffrn_reflns_limit_k_min -23
_diffrn_reflns_limit_l_max 26
_diffrn_reflns_limit_l_min -26
_diffrn_reflns_number 34944
_diffrn_reflns_point_group_measured_fraction_full 1.000
_diffrn_reflns_point_group_measured_fraction_max 0.998
_diffrn_reflns_theta_full 25.000
_diffrn_reflns_theta_max 28.381
_diffrn_reflns_theta_min 2.055
_exptl_absorpt_coefficient_mu 5.156
_exptl_absorpt_correction_T_max 0.6883
_exptl_absorpt_correction_T_min 0.5195
_exptl_absorpt_correction_type empirical
_exptl_absorpt_process_details sadabs
_exptl_crystal_colour yellow
_exptl_crystal_density_diffrn 1.896
_exptl_crystal_description prism
_exptl_crystal_F_000 1488
_exptl_crystal_size_max 0.220
_exptl_crystal_size_mid 0.210
_exptl_crystal_size_min 0.120
_refine_diff_density_max 0.425
_refine_diff_density_min -0.439
_refine_diff_density_rms 0.086
_refine_ls_extinction_method none
_refine_ls_goodness_of_fit_ref 1.041
_refine_ls_hydrogen_treatment mixed
_refine_ls_matrix_type full
_refine_ls_number_parameters 158
_refine_ls_number_reflns 3324
_refine_ls_number_restraints 0
_refine_ls_restrained_S_all 1.041
_refine_ls_R_factor_all 0.0453
_refine_ls_R_factor_gt 0.0309
_refine_ls_shift/su_max 0.001
_refine_ls_shift/su_mean 0.000
_refine_ls_structure_factor_coef Fsqd
_refine_ls_weighting_details 'w=1/[\s^2^(Fo^2^)+(0.0234P)^2^+1.5472P] where P=(Fo^2^+2Fc^2^)/3'
_refine_ls_weighting_scheme calc
_refine_ls_wR_factor_gt 0.0697
_refine_ls_wR_factor_ref 0.0757
_reflns_Friedel_coverage 0.000
_reflns_number_gt 2637
_reflns_number_total 3324
_reflns_threshold_expression 'I > 2\s(I)'
_cod_data_source_file d1cc06963b2.cif
_cod_data_source_block bpzbrs10
_cod_original_cell_volume 2652.5(8)
_cod_database_code 7129815
_shelx_shelxl_version_number 2014/7
_shelx_space_group_comment
; 
The symmetry employed for this shelxl refinement is uniquely defined 
by the following loop, which should always be used as a source of 
symmetry information in preference to the above space-group names. 
They are only intended as comments. 
;
_shelx_estimated_absorpt_t_min 0.397
_shelx_estimated_absorpt_t_max 0.577

loop_
_space_group_symop_operation_xyz
'x, y, z'
'-x+1/2, -y, z+1/2'
'-x, y+1/2, -z+1/2'
'x+1/2, -y+1/2, -z'
'-x, -y, -z'
'x-1/2, y, -z-1/2'
'x, -y-1/2, z-1/2'
'-x-1/2, y-1/2, z'

loop_
_atom_site_label
_atom_site_type_symbol
_atom_site_fract_x
_atom_site_fract_y
_atom_site_fract_z
_atom_site_U_iso_or_equiv
_atom_site_adp_type
_atom_site_occupancy
_atom_site_site_symmetry_order
_atom_site_calc_flag
_atom_site_refinement_flags_posn
_atom_site_refinement_flags_adp
_atom_site_refinement_flags_occupancy
_atom_site_disorder_assembly
_atom_site_disorder_group
Zn Zn 0.66977(4) 0.14897(2) 0.63637(2) 0.03166(9) Uani 1 1 d . . . . .
Br Br 0.56808(4) 0.26506(2) 0.68265(2) 0.04604(11) Uani 1 1 d . . . . .
S1 S 0.77899(12) 0.06615(5) 0.50420(3) 0.04558(19) Uani 1 1 d . . . . .
S2 S 0.60997(10) -0.02722(4) 0.61169(4) 0.04066(18) Uani 1 1 d . . . . .
N1 N 0.9031(3) 0.17136(12) 0.59182(11) 0.0322(5) Uani 1 1 d . . . . .
N2 N 0.6871(3) 0.07051(12) 0.71326(10) 0.0301(5) Uani 1 1 d . . . . .
C1 C 0.6141(4) 0.06423(16) 0.56788(14) 0.0362(6) Uani 1 1 d . . . . .
C11 C 0.9330(4) 0.13229(15) 0.53474(13) 0.0351(6) Uani 1 1 d . . . . .
C12 C 1.0834(4) 0.14350(19) 0.49731(16) 0.0499(8) Uani 1 1 d . . . . .
H12A H 1.1029 0.1155 0.4573 0.060 Uiso 1 1 calc R U . . .
C13 C 1.2011(4) 0.1960(2) 0.52004(19) 0.0579(9) Uani 1 1 d . . . . .
H13A H 1.3036 0.2041 0.4958 0.069 Uiso 1 1 calc R U . . .
C14 C 1.1704(5) 0.2371(2) 0.5783(2) 0.0567(9) Uani 1 1 d . . . . .
H14A H 1.2507 0.2737 0.5941 0.068 Uiso 1 1 calc R U . . .
C15 C 1.0201(4) 0.22373(17) 0.61302(16) 0.0432(7) Uani 1 1 d . . . . .
H15A H 0.9982 0.2519 0.6527 0.052 Uiso 1 1 calc R U . . .
C21 C 0.6507(3) -0.00299(15) 0.69651(13) 0.0312(5) Uani 1 1 d . . . . .
C22 C 0.6393(4) -0.06147(17) 0.74489(15) 0.0428(7) Uani 1 1 d . . . . .
H22A H 0.6164 -0.1130 0.7322 0.051 Uiso 1 1 calc R U . . .
C23 C 0.6623(4) -0.04191(18) 0.81183(16) 0.0485(8) Uani 1 1 d . . . . .
H23A H 0.6528 -0.0801 0.8455 0.058 Uiso 1 1 calc R U . . .
C24 C 0.6995(4) 0.03425(18) 0.82944(15) 0.0433(7) Uani 1 1 d . . . . .
H24A H 0.7156 0.0484 0.8748 0.052 Uiso 1 1 calc R U . . .
C25 C 0.7121(4) 0.08844(16) 0.77880(13) 0.0357(6) Uani 1 1 d . . . . .
H25A H 0.7391 0.1399 0.7903 0.043 Uiso 1 1 calc R U . . .
H1 H 0.497(5) 0.0683(18) 0.5433(17) 0.052(9) Uiso 1 1 d . . . . .

loop_
_atom_site_aniso_label
_atom_site_aniso_U_11
_atom_site_aniso_U_22
_atom_site_aniso_U_33
_atom_site_aniso_U_23
_atom_site_aniso_U_13
_atom_site_aniso_U_12
Zn 0.04199(18) 0.02557(16) 0.02742(16) -0.00426(11) 0.00155(12) 0.00200(12)
Br 0.0618(2) 0.03111(16) 0.04517(18) -0.00911(12) 0.00029(14) 0.01245(13)
S1 0.0709(5) 0.0399(4) 0.0259(3) -0.0087(3) 0.0085(3) -0.0065(4)
S2 0.0560(4) 0.0305(3) 0.0355(4) -0.0114(3) 0.0068(3) -0.0096(3)
N1 0.0415(12) 0.0283(11) 0.0268(11) 0.0041(8) -0.0038(9) 0.0018(9)
N2 0.0359(12) 0.0259(10) 0.0285(11) -0.0023(8) 0.0007(9) 0.0014(9)
C1 0.0409(15) 0.0377(15) 0.0301(14) -0.0052(11) -0.0036(11) -0.0012(12)
C11 0.0490(16) 0.0292(13) 0.0273(13) 0.0080(10) 0.0053(11) 0.0060(11)
C12 0.066(2) 0.0418(17) 0.0422(17) 0.0135(13) 0.0186(15) 0.0097(15)
C13 0.050(2) 0.058(2) 0.065(2) 0.0271(18) 0.0132(17) -0.0001(16)
C14 0.051(2) 0.053(2) 0.066(2) 0.0242(17) -0.0102(17) -0.0138(16)
C15 0.0513(18) 0.0403(16) 0.0380(15) 0.0068(12) -0.0081(13) -0.0052(13)
C21 0.0314(13) 0.0287(13) 0.0335(13) -0.0034(10) 0.0055(10) -0.0018(10)
C22 0.0555(18) 0.0294(14) 0.0434(16) 0.0010(12) 0.0056(14) -0.0066(13)
C23 0.061(2) 0.0390(17) 0.0449(18) 0.0112(13) 0.0029(15) -0.0031(15)
C24 0.0533(18) 0.0445(17) 0.0320(14) 0.0014(12) -0.0028(13) 0.0030(14)
C25 0.0433(15) 0.0313(13) 0.0324(14) -0.0041(11) -0.0009(11) 0.0013(11)

loop_
_atom_type_symbol
_atom_type_description
_atom_type_scat_dispersion_real
_atom_type_scat_dispersion_imag
_atom_type_scat_source
C C 0.0033 0.0016 'International Tables Vol C Tables 4.2.6.8 and 6.1.1.4'
H H 0.0000 0.0000 'International Tables Vol C Tables 4.2.6.8 and 6.1.1.4'
N N 0.0061 0.0033 'International Tables Vol C Tables 4.2.6.8 and 6.1.1.4'
S S 0.1246 0.1234 'International Tables Vol C Tables 4.2.6.8 and 6.1.1.4'
Zn Zn 0.2839 1.4301 'International Tables Vol C Tables 4.2.6.8 and 6.1.1.4'
Br Br -0.2901 2.4595 'International Tables Vol C Tables 4.2.6.8 and 6.1.1.4'

loop_
_geom_angle_atom_site_label_1
_geom_angle_atom_site_label_2
_geom_angle_atom_site_label_3
_geom_angle
_geom_angle_site_symmetry_1
_geom_angle_site_symmetry_3
_geom_angle_publ_flag
C1 Zn N2 92.10(10) . . ?
C1 Zn N1 92.03(10) . . ?
N2 Zn N1 112.77(8) . . ?
C1 Zn Br 143.31(9) . . ?
N2 Zn Br 107.22(6) . . ?
N1 Zn Br 107.83(6) . . ?
C11 S1 C1 104.75(13) . . ?
C21 S2 C1 104.47(12) . . ?
C11 N1 C15 119.0(3) . . ?
C11 N1 Zn 114.98(18) . . ?
C15 N1 Zn 125.9(2) . . ?
C21 N2 C25 119.0(2) . . ?
C21 N2 Zn 115.30(17) . . ?
C25 N2 Zn 125.20(18) . . ?
S1 C1 S2 111.56(15) . . ?
S1 C1 Zn 107.64(14) . . ?
S2 C1 Zn 108.03(14) . . ?
N1 C11 C12 121.6(3) . . ?
N1 C11 S1 120.0(2) . . ?
C12 C11 S1 118.4(2) . . ?
C13 C12 C11 118.5(3) . . ?
C12 C13 C14 120.2(3) . . ?
C15 C14 C13 118.8(3) . . ?
N1 C15 C14 121.9(3) . . ?
N2 C21 C22 121.8(2) . . ?
N2 C21 S2 119.9(2) . . ?
C22 C21 S2 118.3(2) . . ?
C23 C22 C21 118.4(3) . . ?
C22 C23 C24 120.0(3) . . ?
C25 C24 C23 118.3(3) . . ?
N2 C25 C24 122.5(3) . . ?

loop_
_geom_bond_atom_site_label_1
_geom_bond_atom_site_label_2
_geom_bond_distance
_geom_bond_site_symmetry_2
_geom_bond_publ_flag
Zn C1 2.040(3) . ?
Zn N2 2.042(2) . ?
Zn N1 2.053(2) . ?
Zn Br 2.3381(5) . ?
S1 C11 1.760(3) . ?
S1 C1 1.798(3) . ?
S2 C21 1.761(3) . ?
S2 C1 1.800(3) . ?
N1 C11 1.337(3) . ?
N1 C15 1.347(4) . ?
N2 C21 1.339(3) . ?
N2 C25 1.349(3) . ?
C11 C12 1.397(4) . ?
C12 C13 1.363(5) . ?
C13 C14 1.375(5) . ?
C14 C15 1.375(5) . ?
C21 C22 1.394(4) . ?
C22 C23 1.380(4) . ?
C23 C24 1.388(4) . ?
C24 C25 1.374(4) . ?

loop_
_geom_torsion_atom_site_label_1
_geom_torsion_atom_site_label_2
_geom_torsion_atom_site_label_3
_geom_torsion_atom_site_label_4
_geom_torsion
_geom_torsion_site_symmetry_1
_geom_torsion_site_symmetry_2
_geom_torsion_site_symmetry_3
_geom_torsion_site_symmetry_4
_geom_torsion_publ_flag
C11 S1 C1 S2 -110.83(16) . . . . ?
C11 S1 C1 Zn 7.52(17) . . . . ?
C21 S2 C1 S1 119.68(15) . . . . ?
C21 S2 C1 Zn 1.56(17) . . . . ?
C15 N1 C11 C12 1.1(4) . . . . ?
Zn N1 C11 C12 177.6(2) . . . . ?
C15 N1 C11 S1 -177.7(2) . . . . ?
Zn N1 C11 S1 -1.2(3) . . . . ?
C1 S1 C11 N1 -4.4(2) . . . . ?
C1 S1 C11 C12 176.8(2) . . . . ?
N1 C11 C12 C13 -0.3(4) . . . . ?
S1 C11 C12 C13 178.5(2) . . . . ?
C11 C12 C13 C14 -0.5(5) . . . . ?
C12 C13 C14 C15 0.5(5) . . . . ?
C11 N1 C15 C14 -1.2(4) . . . . ?
Zn N1 C15 C14 -177.2(2) . . . . ?
C13 C14 C15 N1 0.4(5) . . . . ?
C25 N2 C21 C22 -0.5(4) . . . . ?
Zn N2 C21 C22 -173.1(2) . . . . ?
C25 N2 C21 S2 177.7(2) . . . . ?
Zn N2 C21 S2 5.1(3) . . . . ?
C1 S2 C21 N2 -4.4(2) . . . . ?
C1 S2 C21 C22 173.9(2) . . . . ?
N2 C21 C22 C23 1.6(4) . . . . ?
S2 C21 C22 C23 -176.7(2) . . . . ?
C21 C22 C23 C24 -1.3(5) . . . . ?
C22 C23 C24 C25 0.1(5) . . . . ?
C21 N2 C25 C24 -0.8(4) . . . . ?
Zn N2 C25 C24 170.9(2) . . . . ?
C23 C24 C25 N2 1.1(5) . . . . ?
